data_7151374
loop_
_publ_author_name
'Mathias D\"uggeli'
'Catherine Goujon-Ginglinger'
'Sarah Richard Ducotterd'
'David Mauron'
'Christophe Bonte'
'Alexander von Zelewsky'
'Helen Stoeckli-Evans'
'Antonia Neels'

_publ_section_title
;
 Synthetic routes for a new family of chiral tetradentate ligands
 containing pyridine rings
;
_journal_issue 11
_journal_name_full 'Org. Biomol. Chem.'
_journal_page_first 1894
_journal_page_last 1899
_journal_paper_doi 10.1039/b210625f
_journal_volume 1
_journal_year 2003
_chemical_formula_sum 'C17 H17 Br N2'
_chemical_formula_weight 329.24
_chemical_name_systematic
; 
? 
;
_space_group_IT_number 19
_symmetry_cell_setting orthorhombic
_symmetry_space_group_name_Hall 'P 2ac 2ab'
_symmetry_space_group_name_H-M 'P 21 21 21'
_atom_sites_solution_hydrogens geom
_atom_sites_solution_primary direct
_atom_sites_solution_secondary difmap
_audit_creation_method SHELXL-97
_cell_angle_alpha 90.00
_cell_angle_beta 90.00
_cell_angle_gamma 90.00
_cell_formula_units_Z 4
_cell_length_a 6.1546(5)
_cell_length_b 13.5496(13)
_cell_length_c 17.5877(16)
_cell_measurement_reflns_used 4752
_cell_measurement_temperature 153(2)
_cell_measurement_theta_max 25.96
_cell_measurement_theta_min 2.32
_cell_volume 1466.7(2)
_computing_cell_refinement 'CELL (Stoe IPDS Software, 2000)'
_computing_data_collection 'EXPOSE (Stoe IPDS Software, 2000)'
_computing_data_reduction 'INTEGRATE (Stoe IPDS Software, 2000)'
_computing_molecular_graphics 'PLATON99 (Spek, 1990)'
_computing_publication_material 'SHELXL-97 (Sheldrick, 1997)'
_computing_structure_refinement 'SHELXL-97 (Sheldrick, 1997)'
_computing_structure_solution 'SHELXS-97 (Sheldrick, 1990)'
_diffrn_ambient_temperature 153(2)
_diffrn_detector_area_resol_mean 0.81\%A
_diffrn_measured_fraction_theta_full 0.997
_diffrn_measured_fraction_theta_max 0.997
_diffrn_measurement_device_type 'STOE IPDS'
_diffrn_measurement_method 'phi oscillation'
_diffrn_radiation_monochromator graphite
_diffrn_radiation_source 'fine-focus sealed tube'
_diffrn_radiation_type MoK\a
_diffrn_radiation_wavelength 0.71073
_diffrn_reflns_av_R_equivalents 0.0740
_diffrn_reflns_av_sigmaI/netI 0.0937
_diffrn_reflns_limit_h_max 7
_diffrn_reflns_limit_h_min -7
_diffrn_reflns_limit_k_max 16
_diffrn_reflns_limit_k_min -16
_diffrn_reflns_limit_l_max 21
_diffrn_reflns_limit_l_min -21
_diffrn_reflns_number 10465
_diffrn_reflns_theta_full 25.96
_diffrn_reflns_theta_max 25.96
_diffrn_reflns_theta_min 2.32
_diffrn_standards_decay_% 0
_diffrn_standards_interval_time 0
_diffrn_standards_number 0
_exptl_absorpt_coefficient_mu 2.794
_exptl_absorpt_correction_T_max 0.772
_exptl_absorpt_correction_T_min 0.355
_exptl_absorpt_correction_type empirical_DIFABS
_exptl_crystal_colour colourless
_exptl_crystal_density_diffrn 1.491
_exptl_crystal_density_meas ?
_exptl_crystal_density_method 'not measured'
_exptl_crystal_description rod
_exptl_crystal_F_000 672
_exptl_crystal_size_max 0.50
_exptl_crystal_size_mid 0.10
_exptl_crystal_size_min 0.08
_refine_diff_density_max 0.384
_refine_diff_density_min -0.500
_refine_diff_density_rms 0.064
_refine_ls_abs_structure_details 'Flack H D (1983), Acta Cryst. A39, 876-881'
_refine_ls_abs_structure_Flack 0.002(13)
_refine_ls_extinction_method none
_refine_ls_goodness_of_fit_ref 0.783
_refine_ls_hydrogen_treatment mixed
_refine_ls_matrix_type full
_refine_ls_number_parameters 249
_refine_ls_number_reflns 2871
_refine_ls_number_restraints 0
_refine_ls_restrained_S_all 0.783
_refine_ls_R_factor_all 0.0705
_refine_ls_R_factor_gt 0.0315
_refine_ls_shift/su_max 0.001
_refine_ls_shift/su_mean 0.000
_refine_ls_structure_factor_coef Fsqd
_refine_ls_weighting_details 'calc w==1/[\s^2^(Fo^2^)+(0.0179P)^2^] where P==(Fo^2^+2Fc^2^)/3'
_refine_ls_weighting_scheme calc
_refine_ls_wR_factor_gt 0.0510
_refine_ls_wR_factor_ref 0.0574
_reflns_number_gt 1760
_reflns_number_total 2871
_reflns_threshold_expression I>2sigma(I)
_cod_data_source_file b210625f.txt
_cod_data_source_block cpd20
_cod_depositor_comments
;
The following automatic conversions were performed:
'_atom_site_symetry_multiplicity' tag replaced with
'_atom_site_symmetry_multiplicity'.

Automatic conversion script
Id: cif_correct_tags 1440 2010-10-19 06:21:57Z saulius 

The following automatic conversions were performed:

'_exptl_crystal_density_meas' value 'none' was changed to '?' - the
value is perceived as not measured.

Automatic conversion script
Id: cif_fix_values 3008 2015-01-20 13:52:24Z robertas 
;
_cod_database_code 7151374

loop_
_symmetry_equiv_pos_as_xyz
'x, y, z'
'-x+1/2, -y, z+1/2'
'x+1/2, -y+1/2, -z'
'-x, y+1/2, -z+1/2'

loop_
_atom_site_label
_atom_site_type_symbol
_atom_site_fract_x
_atom_site_fract_y
_atom_site_fract_z
_atom_site_U_iso_or_equiv
_atom_site_adp_type
_atom_site_occupancy
_atom_site_symmetry_multiplicity
_atom_site_calc_flag
_atom_site_refinement_flags
_atom_site_disorder_assembly
_atom_site_disorder_group
Br1 Br -0.08345(7) -0.54840(3) -0.25131(4) 0.04187(12) Uani 1 1 d . . .
N1 N -0.3094(6) -0.1334(2) -0.10252(19) 0.0266(8) Uani 1 1 d . . .
N2 N -0.1633(6) -0.3645(2) -0.19033(19) 0.0302(9) Uani 1 1 d . . .
C1 C -0.1853(8) -0.2114(3) -0.1220(2) 0.0249(10) Uani 1 1 d . . .
C2 C 0.0209(8) -0.2264(3) -0.0924(2) 0.0268(12) Uani 1 1 d . . .
H2 H 0.103(8) -0.285(3) -0.104(2) 0.027(10) Uiso 1 1 d . . .
C3 C 0.0971(9) -0.1615(3) -0.0377(3) 0.0299(10) Uani 1 1 d . . .
H3 H 0.230(7) -0.168(2) -0.024(2) 0.006(10) Uiso 1 1 d . . .
C4 C -0.0276(7) -0.0827(3) -0.0150(2) 0.0243(10) Uani 1 1 d . . .
C5 C 0.0305(8) -0.0089(3) 0.0449(3) 0.0247(11) Uani 1 1 d . . .
H5 H 0.166(6) -0.027(2) 0.064(2) 0.015(10) Uiso 1 1 d . . .
C6 C -0.0135(7) 0.0986(3) 0.0150(2) 0.0274(11) Uani 1 1 d . . .
C7 C -0.2562(9) 0.0779(4) 0.0348(3) 0.0315(15) Uani 1 1 d . . .
H7 H -0.339(7) 0.136(3) 0.050(2) 0.032(12) Uiso 1 1 d . . .
C8 C -0.3667(8) 0.0180(3) -0.0282(3) 0.0315(12) Uani 1 1 d . . .
H8A H -0.384(8) 0.064(3) -0.076(2) 0.036(11) Uiso 1 1 d . . .
H8B H -0.505(8) -0.007(3) -0.012(2) 0.037(15) Uiso 1 1 d . . .
C9 C -0.2328(8) -0.0707(4) -0.0496(3) 0.0237(12) Uani 1 1 d . . .
C10 C -0.1735(8) 0.0053(3) 0.0965(3) 0.0338(12) Uani 1 1 d . . .
H10A H -0.147(6) 0.044(3) 0.141(2) 0.037(11) Uiso 1 1 d . . .
H10B H -0.287(6) -0.055(3) 0.1047(18) 0.018(9) Uiso 1 1 d . . .
C11 C 0.0453(9) 0.1231(3) -0.0675(3) 0.0321(12) Uani 1 1 d . . .
H11A H 0.007(7) 0.191(3) -0.0776(19) 0.022(10) Uiso 1 1 d . . .
H11B H 0.003(7) 0.078(3) -0.098(2) 0.043(15) Uiso 1 1 d . . .
H11C H 0.212(9) 0.126(3) -0.074(3) 0.064(17) Uiso 1 1 d . . .
C12 C 0.0847(11) 0.1771(3) 0.0670(3) 0.0365(10) Uani 1 1 d . . .
H12A H 0.267(11) 0.174(4) 0.059(3) 0.08(2) Uiso 1 1 d . . .
H12B H 0.032(6) 0.251(2) 0.0493(19) 0.022(9) Uiso 1 1 d . . .
H12C H 0.059(10) 0.161(3) 0.112(2) 0.049(15) Uiso 1 1 d . . .
C13 C -0.2811(8) -0.2825(3) -0.1763(2) 0.0258(10) Uani 1 1 d . . .
C14 C -0.4869(8) -0.2684(3) -0.2080(2) 0.0325(12) Uani 1 1 d . . .
H14 H -0.550(6) -0.210(2) -0.1999(16) 0.009(9) Uiso 1 1 d . . .
C15 C -0.5731(8) -0.3404(3) -0.2552(4) 0.0364(9) Uani 1 1 d . . .
H15 H -0.718(8) -0.329(3) -0.268(3) 0.059(16) Uiso 1 1 d . . .
C16 C -0.4577(8) -0.4263(3) -0.2679(2) 0.0350(12) Uani 1 1 d . . .
H16 H -0.528(7) -0.479(3) -0.297(2) 0.035(12) Uiso 1 1 d . . .
C17 C -0.2507(7) -0.4320(3) -0.2349(2) 0.0308(12) Uani 1 1 d . . .

loop_
_atom_site_aniso_label
_atom_site_aniso_U_11
_atom_site_aniso_U_22
_atom_site_aniso_U_33
_atom_site_aniso_U_23
_atom_site_aniso_U_13
_atom_site_aniso_U_12
Br1 0.0473(2) 0.03586(17) 0.0425(2) -0.0114(3) -0.0004(5) 0.0012(3)
N1 0.021(2) 0.0287(18) 0.030(2) 0.0005(16) 0.0009(17) 0.0001(16)
N2 0.032(3) 0.0340(19) 0.0246(19) 0.0000(16) 0.0000(16) -0.0063(16)
C1 0.029(3) 0.021(2) 0.025(2) 0.0038(17) 0.003(2) 0.0008(18)
C2 0.027(3) 0.020(2) 0.033(2) 0.0007(17) 0.007(2) 0.001(2)
C3 0.022(3) 0.031(2) 0.037(2) 0.0093(18) -0.005(3) -0.001(2)
C4 0.024(3) 0.0229(19) 0.026(2) 0.0055(16) 0.0009(19) -0.0006(17)
C5 0.016(3) 0.030(2) 0.029(3) 0.0003(19) 0.001(2) 0.0056(18)
C6 0.025(3) 0.030(2) 0.027(2) -0.0023(17) -0.0025(19) -0.0012(18)
C7 0.032(4) 0.032(3) 0.031(3) -0.002(2) 0.001(3) 0.004(2)
C8 0.019(3) 0.030(2) 0.045(3) -0.005(2) 0.001(2) 0.0025(19)
C9 0.015(3) 0.027(3) 0.029(3) 0.001(2) 0.002(2) -0.001(2)
C10 0.038(3) 0.032(2) 0.031(3) 0.000(2) 0.008(2) -0.004(2)
C11 0.033(4) 0.026(2) 0.037(3) 0.001(2) 0.007(2) -0.004(2)
C12 0.035(3) 0.034(2) 0.040(3) -0.003(2) 0.001(3) -0.003(3)
C13 0.023(3) 0.031(2) 0.023(2) 0.0033(18) 0.004(2) -0.004(2)
C14 0.031(3) 0.034(2) 0.033(2) 0.000(2) 0.002(2) 0.000(2)
C15 0.029(3) 0.047(2) 0.033(2) -0.002(3) -0.003(4) -0.001(2)
C16 0.045(3) 0.038(2) 0.022(3) 0.0003(15) 0.000(2) -0.013(2)
C17 0.037(3) 0.035(2) 0.020(3) 0.0002(18) 0.005(2) -0.0068(18)

loop_
_atom_type_symbol
_atom_type_description
_atom_type_scat_dispersion_real
_atom_type_scat_dispersion_imag
_atom_type_scat_source
C C 0.0033 0.0016 'International Tables Vol C Tables 4.2.6.8 and 6.1.1.4'
H H 0.0000 0.0000 'International Tables Vol C Tables 4.2.6.8 and 6.1.1.4'
Br Br -0.2901 2.4595 'International Tables Vol C Tables 4.2.6.8 and 6.1.1.4'
N N 0.0061 0.0033 'International Tables Vol C Tables 4.2.6.8 and 6.1.1.4'

loop_
_geom_angle_atom_site_label_1
_geom_angle_atom_site_label_2
_geom_angle_atom_site_label_3
_geom_angle
_geom_angle_site_symmetry_1
_geom_angle_site_symmetry_3
_geom_angle_publ_flag
C1 N1 C9 118.2(4) . . ?
C17 N2 C13 117.5(4) . . ?
N1 C1 C2 122.5(4) . . ?
N1 C1 C13 116.7(4) . . ?
C2 C1 C13 120.8(4) . . ?
C3 C2 C1 118.6(4) . . ?
C3 C2 H2 119(3) . . ?
C1 C2 H2 122(3) . . ?
C4 C3 C2 120.4(5) . . ?
C4 C3 H3 122(2) . . ?
C2 C3 H3 117(2) . . ?
C3 C4 C9 117.7(4) . . ?
C3 C4 C5 126.2(4) . . ?
C9 C4 C5 116.1(4) . . ?
C4 C5 C10 107.4(4) . . ?
C4 C5 C6 110.0(3) . . ?
C10 C5 C6 86.7(3) . . ?
C4 C5 H5 107(2) . . ?
C10 C5 H5 123(2) . . ?
C6 C5 H5 121(2) . . ?
C12 C6 C11 108.8(4) . . ?
C12 C6 C7 111.7(4) . . ?
C11 C6 C7 118.5(4) . . ?
C12 C6 C5 112.1(3) . . ?
C11 C6 C5 118.5(3) . . ?
C7 C6 C5 85.6(3) . . ?
C8 C7 C10 108.4(4) . . ?
C8 C7 C6 111.0(4) . . ?
C10 C7 C6 87.5(4) . . ?
C8 C7 H7 113(3) . . ?
C10 C7 H7 120(2) . . ?
C6 C7 H7 115(2) . . ?
C9 C8 C7 111.1(4) . . ?
C9 C8 H8A 109(2) . . ?
C7 C8 H8A 108(2) . . ?
C9 C8 H8B 106(3) . . ?
C7 C8 H8B 112(3) . . ?
H8A C8 H8B 111(4) . . ?
N1 C9 C4 122.6(4) . . ?
N1 C9 C8 119.0(4) . . ?
C4 C9 C8 118.3(4) . . ?
C7 C10 C5 86.3(4) . . ?
C7 C10 H10A 106(2) . . ?
C5 C10 H10A 114(2) . . ?
C7 C10 H10B 111.2(18) . . ?
C5 C10 H10B 120.0(19) . . ?
H10A C10 H10B 115(3) . . ?
C6 C11 H11A 109(2) . . ?
C6 C11 H11B 112(3) . . ?
H11A C11 H11B 120(4) . . ?
C6 C11 H11C 110(3) . . ?
H11A C11 H11C 101(4) . . ?
H11B C11 H11C 105(4) . . ?
C6 C12 H12A 107(3) . . ?
C6 C12 H12B 110.4(19) . . ?
H12A C12 H12B 107(3) . . ?
C6 C12 H12C 108(3) . . ?
H12A C12 H12C 108(5) . . ?
H12B C12 H12C 117(4) . . ?
N2 C13 C14 121.7(4) . . ?
N2 C13 C1 116.1(4) . . ?
C14 C13 C1 122.0(4) . . ?
C15 C14 C13 119.3(4) . . ?
C15 C14 H14 124(2) . . ?
C13 C14 H14 117(2) . . ?
C16 C15 C14 119.6(5) . . ?
C16 C15 H15 126(3) . . ?
C14 C15 H15 113(3) . . ?
C15 C16 C17 116.5(4) . . ?
C15 C16 H16 118(2) . . ?
C17 C16 H16 125(2) . . ?
N2 C17 C16 125.3(4) . . ?
N2 C17 Br1 116.4(3) . . ?
C16 C17 Br1 118.3(3) . . ?

loop_
_geom_bond_atom_site_label_1
_geom_bond_atom_site_label_2
_geom_bond_distance
_geom_bond_site_symmetry_2
_geom_bond_publ_flag
Br1 C17 1.905(4) . ?
N1 C1 1.349(5) . ?
N1 C9 1.346(6) . ?
N2 C17 1.320(5) . ?
N2 C13 1.349(5) . ?
C1 C2 1.387(6) . ?
C1 C13 1.478(6) . ?
C2 C3 1.385(6) . ?
C2 H2 0.96(4) . ?
C3 C4 1.374(6) . ?
C3 H3 0.86(4) . ?
C4 C9 1.411(6) . ?
C4 C5 1.495(6) . ?
C5 C10 1.561(6) . ?
C5 C6 1.573(6) . ?
C5 H5 0.93(4) . ?
C6 C12 1.527(6) . ?
C6 C11 1.532(6) . ?
C6 C7 1.559(7) . ?
C7 C8 1.533(7) . ?
C7 C10 1.550(7) . ?
C7 H7 0.97(4) . ?
C8 C9 1.505(6) . ?
C8 H8A 1.06(4) . ?
C8 H8B 0.96(5) . ?
C10 H10A 0.95(4) . ?
C10 H10B 1.09(4) . ?
C11 H11A 0.97(4) . ?
C11 H11B 0.85(4) . ?
C11 H11C 1.03(6) . ?
C12 H12A 1.13(6) . ?
C12 H12B 1.09(3) . ?
C12 H12C 0.83(4) . ?
C13 C14 1.398(6) . ?
C14 C15 1.386(6) . ?
C14 H14 0.89(3) . ?
C15 C16 1.381(5) . ?
C15 H15 0.93(5) . ?
C16 C17 1.402(6) . ?
C16 H16 0.98(4) . ?

loop_
_geom_torsion_atom_site_label_1
_geom_torsion_atom_site_label_2
_geom_torsion_atom_site_label_3
_geom_torsion_atom_site_label_4
_geom_torsion
_geom_torsion_site_symmetry_1
_geom_torsion_site_symmetry_2
_geom_torsion_site_symmetry_3
_geom_torsion_site_symmetry_4
_geom_torsion_publ_flag
C9 N1 C1 C2 -3.2(6) . . . . ?
C9 N1 C1 C13 175.8(4) . . . . ?
N1 C1 C2 C3 3.5(6) . . . . ?
C13 C1 C2 C3 -175.5(4) . . . . ?
C1 C2 C3 C4 -1.6(6) . . . . ?
C2 C3 C4 C9 -0.3(6) . . . . ?
C2 C3 C4 C5 177.9(4) . . . . ?
C3 C4 C5 C10 -134.2(4) . . . . ?
C9 C4 C5 C10 44.1(5) . . . . ?
C3 C4 C5 C6 133.0(4) . . . . ?
C9 C4 C5 C6 -48.8(5) . . . . ?
C4 C5 C6 C12 -168.4(4) . . . . ?
C10 C5 C6 C12 84.2(4) . . . . ?
C4 C5 C6 C11 -40.4(5) . . . . ?
C10 C5 C6 C11 -147.7(4) . . . . ?
C4 C5 C6 C7 79.8(4) . . . . ?
C10 C5 C6 C7 -27.5(3) . . . . ?
C12 C6 C7 C8 166.9(4) . . . . ?
C11 C6 C7 C8 39.1(6) . . . . ?
C5 C6 C7 C8 -81.0(4) . . . . ?
C12 C6 C7 C10 -84.4(4) . . . . ?
C11 C6 C7 C10 147.9(4) . . . . ?
C5 C6 C7 C10 27.7(3) . . . . ?
C10 C7 C8 C9 -45.0(6) . . . . ?
C6 C7 C8 C9 49.4(6) . . . . ?
C1 N1 C9 C4 1.1(7) . . . . ?
C1 N1 C9 C8 178.7(4) . . . . ?
C3 C4 C9 N1 0.6(7) . . . . ?
C5 C4 C9 N1 -177.8(4) . . . . ?
C3 C4 C9 C8 -177.0(4) . . . . ?
C5 C4 C9 C8 4.5(6) . . . . ?
C7 C8 C9 N1 177.9(4) . . . . ?
C7 C8 C9 C4 -4.3(7) . . . . ?
C8 C7 C10 C5 83.4(4) . . . . ?
C6 C7 C10 C5 -27.9(3) . . . . ?
C4 C5 C10 C7 -82.3(4) . . . . ?
C6 C5 C10 C7 27.7(3) . . . . ?
C17 N2 C13 C14 -0.7(6) . . . . ?
C17 N2 C13 C1 175.9(3) . . . . ?
N1 C1 C13 N2 -174.5(4) . . . . ?
C2 C1 C13 N2 4.5(5) . . . . ?
N1 C1 C13 C14 2.1(6) . . . . ?
C2 C1 C13 C14 -178.9(4) . . . . ?
N2 C13 C14 C15 0.1(7) . . . . ?
C1 C13 C14 C15 -176.3(4) . . . . ?
C13 C14 C15 C16 2.2(8) . . . . ?
C14 C15 C16 C17 -3.6(7) . . . . ?
C13 N2 C17 C16 -1.1(6) . . . . ?
C13 N2 C17 Br1 -178.4(3) . . . . ?
C15 C16 C17 N2 3.2(6) . . . . ?
C15 C16 C17 Br1 -179.5(4) . . . . ?

loop_
_cod_related_entry_id
_cod_related_entry_database
_cod_related_entry_code
1 ChemSpider 9068086
